data_2240590
loop_
_publ_author_name
'Sowmya, Haliwana B. V.'
'Suresha Kumara, Tholappanavara H.'
'Gopalpur, Negendrappa'
'Jasinski, Jerry P.'
'Millikan, Sean P.'
'Yathirajan, Hemmige S.'
'Glidewell, Christopher'

_publ_section_title
;
 Crystal structures of five (2-chloroquinolin-3-yl)methyl ethers:
 supramolecular assembly in one and two dimensions mediated by hydrogen
 bonding and \p--\p stacking
;
_journal_coeditor_code SU5121
_journal_issue 6
_journal_name_full 'Acta Crystallographica Section E'
_journal_page_first 609
_journal_page_last 617
_journal_paper_doi 10.1107/S2056989015008233
_journal_volume 71
_journal_year 2015
_chemical_formula_iupac 'C18 H17 Cl N2 O3'
_chemical_formula_moiety 'C18 H17 Cl N2 O3'
_chemical_formula_sum 'C18 H17 Cl N2 O3'
_chemical_formula_weight 344.79
_chemical_name_systematic {5-[(2-Chloroquinolin-3-yl)methoxy]-4-(hydroxymethyl)-6-methyl-pyridin-3-yl}methanol
_space_group_crystal_system monoclinic
_space_group_IT_number 14
_space_group_name_Hall '-P 2yn'
_space_group_name_H-M_alt 'P 1 21/n 1'
_symmetry_space_group_name_Hall '-P 2yn'
_symmetry_space_group_name_H-M 'P 1 21/n 1'
_atom_sites_solution_hydrogens mixed
_audit_creation_method SHELXL-2014
_cell_angle_alpha 90
_cell_angle_beta 92.381(3)
_cell_angle_gamma 90
_cell_formula_units_Z 4
_cell_length_a 9.7866(3)
_cell_length_b 15.3336(4)
_cell_length_c 10.6570(3)
_cell_measurement_reflns_used 3112
_cell_measurement_temperature 173(2)
_cell_measurement_theta_max 72.476
_cell_measurement_theta_min 5.057
_cell_volume 1597.85(8)
_computing_cell_refinement
;
CrysAlis PRO (Agilent, 2012)
;
_computing_data_collection
;
CrysAlis PRO (Agilent, 2012)
;
_computing_data_reduction
;
CrysAlis RED (Agilent, 2012)
;
_computing_molecular_graphics
;
PLATON (Spek, 2009)
;
_computing_publication_material
;
SHELXL2014 (Sheldrick, 2015) and PLATON (Spek, 2009)
;
_computing_structure_refinement
;
SHELXL2014 (Sheldrick, 2015)
;
_computing_structure_solution
;
SHELXS97 (Sheldrick, 2008)
;
_diffrn_ambient_temperature 173(2)
_diffrn_measured_fraction_theta_full 1.000
_diffrn_measured_fraction_theta_max 0.983
_diffrn_measurement_device_type 'Agilent Eos Gemini'
_diffrn_measurement_method '\w scans'
_diffrn_radiation_type CuK\a
_diffrn_radiation_wavelength 1.54184
_diffrn_reflns_av_R_equivalents 0.0432
_diffrn_reflns_limit_h_max 9
_diffrn_reflns_limit_h_min -11
_diffrn_reflns_limit_k_max 18
_diffrn_reflns_limit_k_min -17
_diffrn_reflns_limit_l_max 12
_diffrn_reflns_limit_l_min -13
_diffrn_reflns_number 9423
_diffrn_reflns_theta_full 67.684
_diffrn_reflns_theta_max 72.476
_diffrn_reflns_theta_min 5.057
_diffrn_standards_decay_% 0
_diffrn_standards_interval_count 0
_diffrn_standards_interval_time 0
_diffrn_standards_number 0
_exptl_absorpt_coefficient_mu 2.285
_exptl_absorpt_correction_T_max 0.481
_exptl_absorpt_correction_T_min 0.375
_exptl_absorpt_correction_type multi-scan
_exptl_absorpt_process_details
;
(SADABS; Sheldrick, 2003)
;
_exptl_crystal_colour colourless
_exptl_crystal_density_diffrn 1.433
_exptl_crystal_description block
_exptl_crystal_F_000 720
_exptl_crystal_size_max 0.420
_exptl_crystal_size_mid 0.380
_exptl_crystal_size_min 0.320
_refine_diff_density_max 0.316
_refine_diff_density_min -0.246
_refine_ls_extinction_coef 0.0022(4)
_refine_ls_extinction_expression Fc^*^=kFc[1+0.001xFc^2^\l^3^/sin(2\q)]^-1/4^
_refine_ls_extinction_method
;
SHELXL2014 (Sheldrick, 2015)
;
_refine_ls_goodness_of_fit_ref 1.052
_refine_ls_hydrogen_treatment constr
_refine_ls_matrix_type full
_refine_ls_number_parameters 219
_refine_ls_number_reflns 3112
_refine_ls_number_restraints 0
_refine_ls_restrained_S_all 1.052
_refine_ls_R_factor_all 0.0489
_refine_ls_R_factor_gt 0.0447
_refine_ls_shift/su_max 0.001
_refine_ls_shift/su_mean 0.000
_refine_ls_structure_factor_coef Fsqd
_refine_ls_weighting_details 'w=1/[\s^2^(Fo^2^)+(0.0793P)^2^+0.2783P] where P=(Fo^2^+2Fc^2^)/3'
_refine_ls_weighting_scheme calc
_refine_ls_wR_factor_gt 0.1222
_refine_ls_wR_factor_ref 0.1270
_reflns_number_gt 2764
_reflns_number_total 3112
_reflns_threshold_expression I>2\s(I)
_cod_data_source_file su5121sup1.cif
_cod_data_source_block V
_cod_database_code 2240590
_shelx_space_group_comment
;
The symmetry employed for this shelxl refinement is uniquely defined
by the following loop, which should always be used as a source of
symmetry information in preference to the above space-group names.
They are only intended as comments.
;
_shelx_estimated_absorpt_t_min 0.447
_shelx_estimated_absorpt_t_max 0.528
_shelxl_version_number 2.014

loop_
_space_group_symop_operation_xyz
'x, y, z'
'-x+1/2, y+1/2, -z+1/2'
'-x, -y, -z'
'x-1/2, -y-1/2, z-1/2'

loop_
_atom_site_type_symbol
_atom_site_label
_atom_site_fract_x
_atom_site_fract_y
_atom_site_fract_z
_atom_site_U_iso_or_equiv
_atom_site_adp_type
_atom_site_calc_flag
_atom_site_occupancy
N N1 0.14131(14) 0.33261(9) 0.62337(13) 0.0316(3) Uani d 1
C C2 0.16152(16) 0.41138(10) 0.58407(15) 0.0285(3) Uani d 1
Cl Cl2 0.10286(4) 0.49427(3) 0.68208(4) 0.03973(18) Uani d 1
C C3 0.22557(16) 0.43634(10) 0.47234(16) 0.0289(3) Uani d 1
C C4 0.27768(17) 0.36931(11) 0.40445(15) 0.0317(4) Uani d 1
H H4 0.3241 0.3818 0.3300 0.038 Uiso calc 1
C C4A 0.26375(17) 0.28188(11) 0.44305(16) 0.0310(4) Uani d 1
C C5 0.3168(2) 0.21043(12) 0.37582(18) 0.0389(4) Uani d 1
H H5 0.3677 0.2203 0.3031 0.047 Uiso calc 1
C C6 0.2941(2) 0.12723(12) 0.41650(19) 0.0429(5) Uani d 1
H H6 0.3305 0.0795 0.3720 0.052 Uiso calc 1
C C7 0.2183(2) 0.11136(12) 0.52249(19) 0.0463(5) Uani d 1
H H7 0.2022 0.0530 0.5479 0.056 Uiso calc 1
C C8 0.1668(2) 0.17907(12) 0.59013(17) 0.0408(4) Uani d 1
H H8 0.1155 0.1677 0.6621 0.049 Uiso calc 1
C C8A 0.19062(18) 0.26579(10) 0.55190(16) 0.0313(4) Uani d 1
C C37 0.23683(17) 0.52862(11) 0.42748(17) 0.0329(4) Uani d 1
H H37A 0.2336 0.5302 0.3345 0.039 Uiso calc 1
H H37B 0.1596 0.5636 0.4573 0.039 Uiso calc 1
O O31 0.36442(11) 0.56428(7) 0.47603(10) 0.0276(3) Uani d 1
N N31 0.51999(13) 0.70720(9) 0.25268(13) 0.0297(3) Uani d 1
C C32 0.47930(15) 0.63485(10) 0.30994(15) 0.0259(3) Uani d 1
C C33 0.39991(15) 0.64051(10) 0.41634(14) 0.0236(3) Uani d 1
C C34 0.36223(15) 0.72095(10) 0.46347(14) 0.0258(3) Uani d 1
C C35 0.40670(16) 0.79604(10) 0.40161(15) 0.0284(3) Uani d 1
C C36 0.48433(17) 0.78469(10) 0.29806(16) 0.0311(4) Uani d 1
H H36 0.5145 0.8354 0.2561 0.037 Uiso calc 1
C C321 0.52007(17) 0.54887(11) 0.25592(17) 0.0329(4) Uani d 1
H H32A 0.5987 0.5572 0.2032 0.039 Uiso calc 1
H H32B 0.4434 0.5249 0.2049 0.039 Uiso calc 1
H H32C 0.5447 0.5084 0.3243 0.039 Uiso calc 1
C C341 0.27452(17) 0.72795(11) 0.57607(15) 0.0316(4) Uani d 1
H H41A 0.2588 0.6694 0.6119 0.038 Uiso calc 1
H H41B 0.3204 0.7647 0.6416 0.038 Uiso calc 1
O O341 0.14772(13) 0.76632(10) 0.53514(12) 0.0437(3) Uani d 1
H H341 0.1027 0.7791 0.6056 0.066 Uiso d 1
C C351 0.36913(19) 0.88673(11) 0.44319(18) 0.0371(4) Uani d 1
H H51A 0.3812 0.8906 0.5357 0.045 Uiso calc 1
H H51B 0.4321 0.9293 0.4063 0.045 Uiso calc 1
O O351 0.23190(14) 0.90946(8) 0.40706(13) 0.0434(3) Uani d 1
H H351 0.1838 0.8642 0.4382 0.065 Uiso d 1

loop_
_atom_site_aniso_label
_atom_site_aniso_U_11
_atom_site_aniso_U_22
_atom_site_aniso_U_33
_atom_site_aniso_U_12
_atom_site_aniso_U_13
_atom_site_aniso_U_23
N1 0.0401(7) 0.0246(7) 0.0303(7) -0.0041(5) 0.0016(6) 0.0012(5)
C2 0.0320(7) 0.0220(7) 0.0314(8) -0.0007(6) 0.0000(6) -0.0026(6)
Cl2 0.0436(3) 0.0287(2) 0.0476(3) 0.00182(15) 0.0100(2) -0.00770(16)
C3 0.0312(8) 0.0235(8) 0.0318(8) -0.0028(6) -0.0022(6) 0.0030(6)
C4 0.0380(8) 0.0295(9) 0.0274(8) -0.0038(6) 0.0000(6) 0.0017(6)
C4A 0.0377(8) 0.0258(8) 0.0290(8) -0.0007(6) -0.0044(7) -0.0014(6)
C5 0.0460(10) 0.0349(9) 0.0353(9) 0.0023(7) -0.0043(8) -0.0076(7)
C6 0.0575(11) 0.0270(9) 0.0430(10) 0.0059(8) -0.0132(9) -0.0105(7)
C7 0.0708(13) 0.0214(8) 0.0453(11) -0.0039(8) -0.0149(10) -0.0006(7)
C8 0.0602(11) 0.0266(9) 0.0350(9) -0.0081(8) -0.0051(8) 0.0024(7)
C8A 0.0413(9) 0.0233(8) 0.0285(8) -0.0029(6) -0.0068(7) 0.0009(6)
C37 0.0346(8) 0.0255(8) 0.0381(9) -0.0030(6) -0.0039(7) 0.0081(7)
O31 0.0319(6) 0.0216(5) 0.0292(6) -0.0012(4) 0.0000(4) 0.0060(4)
N31 0.0299(7) 0.0274(7) 0.0324(7) -0.0012(5) 0.0082(5) 0.0014(5)
C32 0.0255(7) 0.0240(8) 0.0280(8) 0.0017(6) 0.0018(6) -0.0011(6)
C33 0.0254(7) 0.0204(7) 0.0251(7) -0.0004(5) 0.0005(6) 0.0025(5)
C34 0.0284(7) 0.0250(8) 0.0240(7) 0.0007(5) 0.0012(6) -0.0002(6)
C35 0.0333(8) 0.0201(7) 0.0318(8) -0.0005(6) 0.0025(6) -0.0011(6)
C36 0.0331(8) 0.0256(8) 0.0351(9) -0.0033(6) 0.0064(6) 0.0038(6)
C321 0.0363(8) 0.0274(8) 0.0354(9) 0.0056(6) 0.0058(7) -0.0048(7)
C341 0.0407(9) 0.0304(8) 0.0244(8) 0.0032(6) 0.0084(6) -0.0011(6)
O341 0.0404(7) 0.0575(8) 0.0343(7) 0.0124(6) 0.0145(5) 0.0018(6)
C351 0.0481(10) 0.0220(8) 0.0415(10) 0.0018(7) 0.0067(8) -0.0035(7)
O351 0.0531(8) 0.0307(7) 0.0467(8) 0.0135(6) 0.0046(6) -0.0013(5)

loop_
_atom_type_symbol
_atom_type_description
_atom_type_scat_dispersion_real
_atom_type_scat_dispersion_imag
_atom_type_scat_source
C C 0.0181 0.0091 'International Tables Vol C Tables 4.2.6.8 and 6.1.1.4'
H H 0.0000 0.0000 'International Tables Vol C Tables 4.2.6.8 and 6.1.1.4'
N N 0.0311 0.0180 'International Tables Vol C Tables 4.2.6.8 and 6.1.1.4'
O O 0.0492 0.0322 'International Tables Vol C Tables 4.2.6.8 and 6.1.1.4'
Cl Cl 0.3639 0.7018 'International Tables Vol C Tables 4.2.6.8 and 6.1.1.4'

loop_
_geom_angle_atom_site_label_1
_geom_angle_atom_site_label_2
_geom_angle_atom_site_label_3
_geom_angle
C2 N1 C8A 116.95(14)
N1 C2 C3 126.88(15)
N1 C2 Cl2 115.09(12)
C3 C2 Cl2 118.02(12)
C4 C3 C2 115.34(14)
C4 C3 C37 120.45(15)
C2 C3 C37 124.21(15)
C3 C4 C4A 121.15(15)
C3 C4 H4 119.4
C4A C4 H4 119.4
C8A C4A C4 117.69(15)
C8A C4A C5 119.29(15)
C4 C4A C5 123.00(16)
C6 C5 C4A 119.48(18)
C6 C5 H5 120.3
C4A C5 H5 120.3
C5 C6 C7 121.11(17)
C5 C6 H6 119.4
C7 C6 H6 119.4
C8 C7 C6 120.77(17)
C8 C7 H7 119.6
C6 C7 H7 119.6
C7 C8 C8A 119.49(18)
C7 C8 H8 120.3
C8A C8 H8 120.3
N1 C8A C4A 121.79(15)
N1 C8A C8 118.38(16)
C4A C8A C8 119.83(16)
O31 C37 C3 108.55(12)
O31 C37 H37A 110.0
C3 C37 H37A 110.0
O31 C37 H37B 110.0
C3 C37 H37B 110.0
H37A C37 H37B 108.4
C33 O31 C37 112.75(11)
C36 N31 C32 119.13(14)
N31 C32 C33 120.23(14)
N31 C32 C321 117.78(14)
C33 C32 C321 121.98(14)
O31 C33 C34 120.64(14)
O31 C33 C32 118.54(13)
C34 C33 C32 120.78(13)
C33 C34 C35 117.81(14)
C33 C34 C341 121.33(14)
C35 C34 C341 120.85(14)
C36 C35 C34 117.68(14)
C36 C35 C351 120.08(15)
C34 C35 C351 122.22(15)
N31 C36 C35 124.36(14)
N31 C36 H36 117.8
C35 C36 H36 117.8
C32 C321 H32A 109.5
C32 C321 H32B 109.5
H32A C321 H32B 109.5
C32 C321 H32C 109.5
H32A C321 H32C 109.5
H32B C321 H32C 109.5
O341 C341 C34 107.64(13)
O341 C341 H41A 110.2
C34 C341 H41A 110.2
O341 C341 H41B 110.2
C34 C341 H41B 110.2
H41A C341 H41B 108.5
C341 O341 H341 106.4
O351 C351 C35 112.61(14)
O351 C351 H51A 109.1
C35 C351 H51A 109.1
O351 C351 H51B 109.1
C35 C351 H51B 109.1
H51A C351 H51B 107.8
C351 O351 H351 102.2

loop_
_geom_bond_atom_site_label_1
_geom_bond_atom_site_label_2
_geom_bond_distance
N1 C2 1.296(2)
N1 C8A 1.376(2)
C2 C3 1.421(2)
C2 Cl2 1.7566(16)
C3 C4 1.368(2)
C3 C37 1.499(2)
C4 C4A 1.411(2)
C4 H4 0.9500
C4A C8A 1.410(2)
C4A C5 1.419(2)
C5 C6 1.368(3)
C5 H5 0.9500
C6 C7 1.398(3)
C6 H6 0.9500
C7 C8 1.372(3)
C7 H7 0.9500
C8 C8A 1.413(2)
C8 H8 0.9500
C37 O31 1.4394(19)
C37 H37A 0.9900
C37 H37B 0.9900
O31 C33 1.3819(18)
N31 C36 1.335(2)
N31 C32 1.335(2)
C32 C33 1.404(2)
C32 C321 1.499(2)
C33 C34 1.388(2)
C34 C35 1.405(2)
C34 C341 1.508(2)
C35 C36 1.377(2)
C35 C351 1.510(2)
C36 H36 0.9500
C321 H32A 0.9800
C321 H32B 0.9800
C321 H32C 0.9800
C341 O341 1.425(2)
C341 H41A 0.9900
C341 H41B 0.9900
O341 H341 0.9077
C351 O351 1.425(2)
C351 H51A 0.9900
C351 H51B 0.9900
O351 H351 0.9093

loop_
_geom_hbond_atom_site_label_D
_geom_hbond_atom_site_label_H
_geom_hbond_atom_site_label_A
_geom_hbond_site_symmetry_A
_geom_hbond_distance_DH
_geom_hbond_distance_HA
_geom_hbond_distance_DA
_geom_hbond_angle_DHA
_geom_hbond_publ_flag
O341 H341 N31 4_576 0.91 1.81 2.7098(19) 174 no
O351 H351 O341 . 0.91 1.86 2.7299(19) 158 no
C4 H4 O351 2_545 0.95 2.60 3.374(2) 139 no

loop_
_geom_torsion_atom_site_label_1
_geom_torsion_atom_site_label_2
_geom_torsion_atom_site_label_3
_geom_torsion_atom_site_label_4
_geom_torsion
C8A N1 C2 C3 2.2(2)
C8A N1 C2 Cl2 -177.48(11)
N1 C2 C3 C4 -4.1(2)
Cl2 C2 C3 C4 175.57(12)
N1 C2 C3 C37 175.40(15)
Cl2 C2 C3 C37 -4.9(2)
C2 C3 C4 C4A 1.8(2)
C37 C3 C4 C4A -177.78(14)
C3 C4 C4A C8A 1.9(2)
C3 C4 C4A C5 -179.68(15)
C8A C4A C5 C6 1.1(3)
C4 C4A C5 C6 -177.29(16)
C4A C5 C6 C7 0.7(3)
C5 C6 C7 C8 -1.3(3)
C6 C7 C8 C8A 0.1(3)
C2 N1 C8A C4A 2.0(2)
C2 N1 C8A C8 -178.19(15)
C4 C4A C8A N1 -4.0(2)
C5 C4A C8A N1 177.53(15)
C4 C4A C8A C8 176.21(15)
C5 C4A C8A C8 -2.3(2)
C7 C8 C8A N1 -178.14(16)
C7 C8 C8A C4A 1.7(3)
C4 C3 C37 O31 -88.42(18)
C2 C3 C37 O31 92.08(18)
C3 C37 O31 C33 165.21(13)
C36 N31 C32 C33 0.1(2)
C36 N31 C32 C321 179.48(14)
C37 O31 C33 C34 92.25(17)
C37 O31 C33 C32 -90.17(17)
N31 C32 C33 O31 -177.42(13)
C321 C32 C33 O31 3.2(2)
N31 C32 C33 C34 0.2(2)
C321 C32 C33 C34 -179.21(14)
O31 C33 C34 C35 177.22(13)
C32 C33 C34 C35 -0.3(2)
O31 C33 C34 C341 -3.8(2)
C32 C33 C34 C341 178.71(14)
C33 C34 C35 C36 0.2(2)
C341 C34 C35 C36 -178.80(14)
C33 C34 C35 C351 178.66(14)
C341 C34 C35 C351 -0.4(2)
C32 N31 C36 C35 -0.2(3)
C34 C35 C36 N31 0.0(3)
C351 C35 C36 N31 -178.46(15)
C33 C34 C341 O341 -114.67(16)
C35 C34 C341 O341 64.32(19)
C36 C35 C351 O351 102.07(19)
C34 C35 C351 O351 -76.3(2)

_cod_database_fobs_code 2240590
